data_7248526
loop_
_publ_author_name
'Guan, Ming-Xue'
'Li, Hui-Zi'
'Li, Shangda'
'Yang, Han-Jiang'
'Wang, Fei'
'Zhang, Jian'

_publ_section_title
;
 Syntheses, crystal structures and properties of a series of isostructural
 lanthanide organic frameworks
;
_journal_issue 21
_journal_name_full CrystEngComm
_journal_page_first 2770
_journal_page_last 2774
_journal_paper_doi 10.1039/D4CE00292J
_journal_volume 26
_journal_year 2024
_chemical_formula_moiety 'C24 H22 Dy O11, H2 O'
_chemical_formula_sum 'C24 H24 Dy O12'
_chemical_formula_weight 666.93
_space_group_crystal_system monoclinic
_space_group_IT_number 14
_space_group_name_Hall '-P 2ybc'
_space_group_name_H-M_alt 'P 1 21/c 1'
_atom_sites_solution_hydrogens mixed
_audit_creation_date 2023-06-08
_audit_creation_method
;
Olex2 1.5
(compiled 2023.03.06 svn.rbb2c1857 for OlexSys, GUI svn.r6748)
;
_audit_update_record
;
2023-10-25 deposited with the CCDC.	2024-04-08 downloaded from the CCDC.
;
_cell_angle_alpha 90
_cell_angle_beta 112.651(4)
_cell_angle_gamma 90
_cell_formula_units_Z 4
_cell_length_a 17.2906(7)
_cell_length_b 9.2222(2)
_cell_length_c 15.3769(6)
_cell_measurement_reflns_used 12012
_cell_measurement_temperature 99.99(10)
_cell_measurement_theta_max 30.3280
_cell_measurement_theta_min 2.5330
_cell_volume 2262.83(15)
_computing_cell_refinement 'CrysAlisPro 1.171.42.73a (Rigaku OD, 2022)'
_computing_data_collection 'CrysAlisPro 1.171.42.73a (Rigaku OD, 2022)'
_computing_data_reduction 'CrysAlisPro 1.171.42.73a (Rigaku OD, 2022)'
_computing_molecular_graphics 'Olex2 1.5 (Dolomanov et al., 2009)'
_computing_publication_material 'Olex2 1.5 (Dolomanov et al., 2009)'
_computing_structure_refinement 'SHELXL 2018/1 (Sheldrick, 2015)'
_computing_structure_solution 'SHELXT 2014/5 (Sheldrick, 2014)'
_diffrn_ambient_environment N~2~
_diffrn_ambient_temperature 99.99(10)
_diffrn_detector 'Hybrid Pixel Array Detector'
_diffrn_detector_area_resol_mean 10.0000
_diffrn_detector_type HyPix
_diffrn_measured_fraction_theta_full 0.999
_diffrn_measured_fraction_theta_max 0.999
_diffrn_measurement_details
;
List of Runs (angles in degrees, time in seconds):

  # Type    Start    End  Width  t~exp~   \w     \q     \k     \f   Frames
#--------------------------------------------------------------------------
  1  \w    -64.00  28.00   0.50    1.77    --   10.18 -49.00  64.00  184
  2  \w    -18.00  16.00   0.50    1.77    --   -9.32 -99.00   0.00   68
  3  \w    -10.00  21.00   0.50    1.77    --   -9.32 -99.00 -60.00   62
  4  \w      2.00  28.00   0.50    1.77    --   -9.32 -99.00-120.00   52
  5  \w    -10.00  84.00   0.50    1.77    --   10.18  49.00-148.00  188
;
_diffrn_measurement_device 'four-circle diffractometer'
_diffrn_measurement_device_type 'XtaLAB Synergy R, HyPix'
_diffrn_measurement_method '\w scans'
_diffrn_orient_matrix_type 'CrysAlisPro convention (1999,Acta A55,543-557)'
_diffrn_orient_matrix_UB_11 -0.0259790000
_diffrn_orient_matrix_UB_12 -0.0345134000
_diffrn_orient_matrix_UB_13 -0.0424278000
_diffrn_orient_matrix_UB_21 0.0240775000
_diffrn_orient_matrix_UB_22 0.0310753000
_diffrn_orient_matrix_UB_23 -0.0235641000
_diffrn_orient_matrix_UB_31 0.0268860000
_diffrn_orient_matrix_UB_32 -0.0612744000
_diffrn_orient_matrix_UB_33 0.0119822000
_diffrn_radiation_monochromator mirror
_diffrn_radiation_probe x-ray
_diffrn_radiation_type 'Mo K\a'
_diffrn_radiation_wavelength 0.71073
_diffrn_reflns_av_R_equivalents 0.0330
_diffrn_reflns_av_unetI/netI 0.0371
_diffrn_reflns_Laue_measured_fraction_full 0.999
_diffrn_reflns_Laue_measured_fraction_max 0.999
_diffrn_reflns_limit_h_max 21
_diffrn_reflns_limit_h_min -21
_diffrn_reflns_limit_k_max 11
_diffrn_reflns_limit_k_min -9
_diffrn_reflns_limit_l_max 17
_diffrn_reflns_limit_l_min -18
_diffrn_reflns_number 16044
_diffrn_reflns_point_group_measured_fraction_full 0.999
_diffrn_reflns_point_group_measured_fraction_max 0.999
_diffrn_reflns_theta_full 25.242
_diffrn_reflns_theta_max 26.019
_diffrn_reflns_theta_min 2.551
_diffrn_source 'micro-focus sealed X-ray tube'
_diffrn_source_type 'Mova (Mo) X-ray Source'
_exptl_absorpt_coefficient_mu 3.373
_exptl_absorpt_correction_T_max 1.00000
_exptl_absorpt_correction_T_min 0.73809
_exptl_absorpt_correction_type multi-scan
_exptl_absorpt_process_details
;
CrysAlisPro 1.171.42.73a (Rigaku Oxford Diffraction, 2022)
Empirical absorption correction using spherical harmonics,
implemented in SCALE3 ABSPACK scaling algorithm.
;
_exptl_crystal_colour 'clear light colourless'
_exptl_crystal_colour_lustre clear
_exptl_crystal_colour_modifier light
_exptl_crystal_colour_primary colourless
_exptl_crystal_density_diffrn 1.958
_exptl_crystal_description block
_exptl_crystal_F_000 1320
_exptl_crystal_size_max 0.2
_exptl_crystal_size_mid 0.2
_exptl_crystal_size_min 0.2
_refine_diff_density_max 1.928
_refine_diff_density_min -0.946
_refine_diff_density_rms 0.133
_refine_ls_extinction_method none
_refine_ls_goodness_of_fit_ref 1.038
_refine_ls_hydrogen_treatment constr
_refine_ls_matrix_type full
_refine_ls_number_parameters 342
_refine_ls_number_reflns 4463
_refine_ls_number_restraints 0
_refine_ls_restrained_S_all 1.038
_refine_ls_R_factor_all 0.0355
_refine_ls_R_factor_gt 0.0262
_refine_ls_shift/su_max 0.002
_refine_ls_shift/su_mean 0.000
_refine_ls_structure_factor_coef Fsqd
_refine_ls_weighting_details 'w=1/[\s^2^(Fo^2^)+(0.0251P)^2^+6.8154P] where P=(Fo^2^+2Fc^2^)/3'
_refine_ls_weighting_scheme calc
_refine_ls_wR_factor_gt 0.0599
_refine_ls_wR_factor_ref 0.0644
_reflns_Friedel_coverage 0.000
_reflns_number_gt 3738
_reflns_number_total 4463
_reflns_threshold_expression 'I > 2\s(I)'
_cod_data_source_file d4ce00292j2.cif
_cod_data_source_block gm-35-42_auto
_cod_depositor_comments 'Adding full bibliography for 7248523--7248531.cif.'
_cod_database_code 7248526
_shelx_shelxl_version_number 2018/1
_chemical_oxdiff_formula 'Dy C H O N'
_shelx_space_group_comment
;
The symmetry employed for this shelxl refinement is uniquely defined
by the following loop, which should always be used as a source of
symmetry information in preference to the above space-group names.
They are only intended as comments.
;
_shelx_estimated_absorpt_t_max 0.552
_shelx_estimated_absorpt_t_min 0.552
_olex2_refinement_description
;
1. Fixed Uiso
 At 1.2 times of:
  All C(H) groups
 At 1.5 times of:
  All O(H) groups, All O(H,H) groups
2.a Free rotating group:
 O12(H12A,H12B)
2.b Rotating group:
 O11(H11A,H11B), O10(H10A,H10B)
2.c Ternary CH refined with riding coordinates:
 C15(H15), C24(H24), C16(H16)
2.d Aromatic/amide H refined with riding coordinates:
 C3(H3), C21(H21), C10(H10), C12(H12), C19(H19), C2(H2), C13(H13), C9(H9A),
 C5(H5A), C22(H22), C18(H18), C6(H6A)
2.e Idealised tetrahedral OH refined as rotating group:
 O6(H6), O5(H5), O9(H9)
;
_olex2_submission_special_instructions 'No special instructions were received'
_oxdiff_exptl_absorpt_empirical_details
;
Empirical correction (ABSPACK) includes:
- Absorption correction using spherical harmonics
- Frame scaling
;
_oxdiff_exptl_absorpt_empirical_full_max 1.723
_oxdiff_exptl_absorpt_empirical_full_min 0.646

loop_
_space_group_symop_operation_xyz
'x, y, z'
'-x, y+1/2, -z+1/2'
'-x, -y, -z'
'x, -y-1/2, z-1/2'

loop_
_atom_site_label
_atom_site_type_symbol
_atom_site_fract_x
_atom_site_fract_y
_atom_site_fract_z
_atom_site_U_iso_or_equiv
_atom_site_adp_type
_atom_site_occupancy
_atom_site_site_symmetry_order
_atom_site_calc_flag
_atom_site_refinement_flags_posn
_atom_site_refinement_flags_adp
_atom_site_refinement_flags_occupancy
_atom_site_disorder_assembly
_atom_site_disorder_group
Dy1 Dy 0.49805(2) 0.87345(2) 0.33901(2) 0.00608(7) Uani 1 1 d . . . . .
O8 O 0.58660(16) 0.5564(3) 0.24509(19) 0.0107(6) Uani 1 1 d . . . . .
O1 O 0.39729(16) 0.9232(3) 0.40173(19) 0.0111(6) Uani 1 1 d . . . . .
O3 O -0.41988(17) 1.1596(3) 0.17063(19) 0.0127(6) Uani 1 1 d . . . . .
O11 O 0.44496(17) 0.8032(3) 0.17510(19) 0.0136(6) Uani 1 1 d . . . . .
H11A H 0.390497 0.818379 0.148896 0.020 Uiso 1 1 d R U . . .
H11B H 0.449889 0.708707 0.170578 0.020 Uiso 1 1 d R U . . .
O4 O -0.41126(17) 0.9895(3) 0.2771(2) 0.0150(6) Uani 1 1 d . . . . .
O2 O 0.43283(16) 0.9347(3) 0.55724(18) 0.0104(6) Uani 1 1 d . . . . .
O7 O 0.60199(17) 0.7133(3) 0.36020(19) 0.0125(6) Uani 1 1 d . . . . .
O10 O 0.55326(17) 0.7748(3) 0.50125(19) 0.0132(6) Uani 1 1 d . . . . .
H10A H 0.554747 0.680385 0.499105 0.020 Uiso 1 1 d R U . . .
H10B H 0.517934 0.793313 0.527777 0.020 Uiso 1 1 d R U . . .
O12 O 0.4089(2) 0.5384(3) 0.4975(2) 0.0219(7) Uani 1 1 d G . . . .
H12A H 0.410831 0.575343 0.446303 0.033 Uiso 1 1 d G U . . .
H12B H 0.447541 0.584367 0.542983 0.033 Uiso 1 1 d G U . . .
O6 O -0.00717(17) 0.8086(3) 0.3021(2) 0.0121(6) Uani 1 1 d . . . . .
H6 H -0.005279 0.775156 0.252145 0.018 Uiso 1 1 calc R U . . .
O5 O 0.00206(17) 1.1881(3) 0.3628(2) 0.0145(6) Uani 1 1 d . . . . .
H5 H 0.006038 1.227197 0.413731 0.022 Uiso 1 1 calc R U . . .
O9 O 0.99743(18) 0.3095(3) 0.5260(2) 0.0141(6) Uani 1 1 d . . . . .
H9 H 0.996521 0.269903 0.574845 0.021 Uiso 1 1 calc R U . . .
C23 C 0.6279(2) 0.6118(4) 0.3237(3) 0.0085(7) Uani 1 1 d . . . . .
C14 C -0.3814(2) 1.0613(4) 0.2293(3) 0.0102(8) Uani 1 1 d . . . . .
C3 C 0.2497(3) 0.9140(4) 0.5093(3) 0.0128(8) Uani 1 1 d . . . . .
H3 H 0.281275 0.861279 0.564741 0.015 Uiso 1 1 calc R U . . .
C4 C 0.2889(2) 0.9695(4) 0.4533(3) 0.0093(8) Uani 1 1 d . . . . .
C21 C 0.7521(2) 0.4529(4) 0.3439(3) 0.0114(8) Uani 1 1 d . . . . .
H21 H 0.720181 0.405074 0.286487 0.014 Uiso 1 1 calc R U . . .
C7 C 0.3796(2) 0.9412(4) 0.4723(3) 0.0091(8) Uani 1 1 d . . . . .
C10 C -0.2490(2) 0.9131(4) 0.2935(3) 0.0118(8) Uani 1 1 d . . . . .
H10 H -0.276817 0.849758 0.320739 0.014 Uiso 1 1 calc R U . . .
C20 C 0.7147(2) 0.5584(4) 0.3794(3) 0.0093(8) Uani 1 1 d . . . . .
C12 C -0.2505(2) 1.1227(4) 0.2001(3) 0.0099(8) Uani 1 1 d . . . . .
H12 H -0.279119 1.203161 0.163196 0.012 Uiso 1 1 calc R U . . .
C19 C 0.7604(2) 0.6223(4) 0.4664(3) 0.0103(8) Uani 1 1 d . . . . .
H19 H 0.734579 0.691660 0.492204 0.012 Uiso 1 1 calc R U . . .
C2 C 0.1639(2) 0.9352(4) 0.4846(3) 0.0124(8) Uani 1 1 d . . . . .
H2 H 0.137346 0.895495 0.523028 0.015 Uiso 1 1 calc R U . . .
C13 C -0.1676(2) 1.0962(4) 0.2140(3) 0.0109(8) Uani 1 1 d . . . . .
H13 H -0.140144 1.159009 0.186070 0.013 Uiso 1 1 calc R U . . .
C9 C -0.1661(2) 0.8867(4) 0.3072(3) 0.0114(8) Uani 1 1 d . . . . .
H9A H -0.137765 0.805309 0.343358 0.014 Uiso 1 1 calc R U . . .
C11 C -0.2918(2) 1.0312(4) 0.2403(3) 0.0087(8) Uani 1 1 d . . . . .
C5 C 0.2418(2) 1.0492(4) 0.3729(3) 0.0109(8) Uani 1 1 d . . . . .
H5A H 0.268250 1.087712 0.334092 0.013 Uiso 1 1 calc R U . . .
C1 C 0.1169(2) 1.0138(4) 0.4044(3) 0.0107(8) Uani 1 1 d . . . . .
C17 C 0.8822(2) 0.4843(4) 0.4774(3) 0.0103(8) Uani 1 1 d . . . . .
C22 C 0.8356(2) 0.4171(4) 0.3915(3) 0.0122(8) Uani 1 1 d . . . . .
H22 H 0.861245 0.347069 0.366008 0.015 Uiso 1 1 calc R U . . .
C18 C 0.8437(3) 0.5843(4) 0.5150(3) 0.0129(8) Uani 1 1 d . . . . .
H18 H 0.874533 0.627056 0.574492 0.015 Uiso 1 1 calc R U . . .
C15 C 0.0237(2) 1.0386(4) 0.3788(3) 0.0109(8) Uani 1 1 d . . . . .
H15 H 0.008945 1.003732 0.432072 0.013 Uiso 1 1 calc R U . . .
C8 C -0.1238(2) 0.9791(4) 0.2682(3) 0.0102(8) Uani 1 1 d . . . . .
C6 C 0.1572(2) 1.0724(4) 0.3492(3) 0.0113(8) Uani 1 1 d . . . . .
H6A H 0.126237 1.128456 0.295076 0.014 Uiso 1 1 calc R U . . .
C24 C 0.9761(2) 0.4591(4) 0.5253(3) 0.0098(8) Uani 1 1 d . . . . .
H24 H 0.995645 0.494415 0.591797 0.012 Uiso 1 1 calc R U . . .
C16 C -0.0314(2) 0.9580(4) 0.2886(3) 0.0111(8) Uani 1 1 d . . . . .
H16 H -0.019353 0.996936 0.234396 0.013 Uiso 1 1 calc R U . . .

loop_
_atom_site_aniso_label
_atom_site_aniso_U_11
_atom_site_aniso_U_22
_atom_site_aniso_U_33
_atom_site_aniso_U_23
_atom_site_aniso_U_13
_atom_site_aniso_U_12
Dy1 0.00452(10) 0.00617(9) 0.00730(10) 0.00006(6) 0.00199(7) 0.00056(6)
O8 0.0083(14) 0.0113(13) 0.0105(14) -0.0016(10) 0.0016(11) -0.0004(10)
O1 0.0088(14) 0.0135(13) 0.0111(15) -0.0027(10) 0.0039(12) 0.0000(10)
O3 0.0117(14) 0.0124(13) 0.0135(15) 0.0043(10) 0.0045(12) 0.0044(10)
O11 0.0157(15) 0.0108(13) 0.0127(15) -0.0010(11) 0.0036(12) 0.0020(11)
O4 0.0123(14) 0.0162(14) 0.0189(16) 0.0044(11) 0.0087(13) 0.0014(11)
O2 0.0104(14) 0.0084(12) 0.0103(14) -0.0011(10) 0.0018(12) 0.0004(10)
O7 0.0102(14) 0.0125(13) 0.0143(15) 0.0012(10) 0.0039(12) 0.0021(10)
O10 0.0162(16) 0.0116(13) 0.0131(15) 0.0017(10) 0.0071(12) 0.0037(10)
O12 0.0270(18) 0.0229(16) 0.0161(17) 0.0004(12) 0.0086(15) -0.0050(13)
O6 0.0092(14) 0.0105(13) 0.0172(15) -0.0008(11) 0.0057(12) 0.0029(10)
O5 0.0132(15) 0.0092(13) 0.0211(16) -0.0017(11) 0.0066(13) 0.0013(10)
O9 0.0138(15) 0.0116(13) 0.0177(16) 0.0033(11) 0.0071(13) 0.0037(11)
C23 0.0062(18) 0.0080(17) 0.013(2) 0.0008(14) 0.0056(15) -0.0020(13)
C14 0.010(2) 0.0085(17) 0.014(2) -0.0012(14) 0.0066(17) 0.0000(14)
C3 0.012(2) 0.0132(18) 0.012(2) -0.0004(15) 0.0033(17) -0.0013(14)
C4 0.0074(19) 0.0089(17) 0.011(2) -0.0032(14) 0.0025(16) -0.0010(13)
C21 0.011(2) 0.0089(18) 0.012(2) -0.0005(14) 0.0017(16) -0.0004(14)
C7 0.0077(19) 0.0035(16) 0.014(2) -0.0003(14) 0.0022(16) -0.0026(13)
C10 0.012(2) 0.0111(18) 0.013(2) 0.0000(14) 0.0055(17) -0.0006(14)
C20 0.0086(19) 0.0092(17) 0.010(2) 0.0031(14) 0.0037(16) 0.0005(14)
C12 0.0063(18) 0.0100(17) 0.012(2) 0.0009(15) 0.0027(15) 0.0005(14)
C19 0.0120(19) 0.0115(18) 0.0086(19) 0.0002(14) 0.0054(16) 0.0019(14)
C2 0.012(2) 0.0124(18) 0.014(2) 0.0001(15) 0.0056(17) -0.0009(14)
C13 0.013(2) 0.0098(18) 0.012(2) -0.0001(14) 0.0074(16) -0.0014(14)
C9 0.0095(19) 0.0086(17) 0.013(2) 0.0021(14) 0.0015(16) 0.0023(14)
C11 0.0072(19) 0.0110(18) 0.0076(19) -0.0024(14) 0.0023(15) -0.0011(13)
C5 0.012(2) 0.0121(18) 0.010(2) 0.0005(14) 0.0051(16) -0.0020(14)
C1 0.0088(19) 0.0084(17) 0.015(2) -0.0038(14) 0.0043(16) -0.0004(13)
C17 0.0082(19) 0.0080(17) 0.015(2) 0.0058(14) 0.0048(16) 0.0010(13)
C22 0.010(2) 0.0099(18) 0.017(2) 0.0005(15) 0.0052(17) 0.0024(14)
C18 0.011(2) 0.0140(19) 0.013(2) 0.0003(15) 0.0030(17) -0.0018(14)
C15 0.012(2) 0.0099(18) 0.012(2) 0.0006(14) 0.0062(17) 0.0011(14)
C8 0.0086(19) 0.0107(18) 0.010(2) -0.0028(14) 0.0028(16) 0.0002(13)
C6 0.009(2) 0.0132(18) 0.011(2) 0.0020(15) 0.0027(16) 0.0006(14)
C24 0.008(2) 0.0089(17) 0.011(2) 0.0018(14) 0.0024(16) 0.0018(13)
C16 0.013(2) 0.0052(17) 0.015(2) 0.0001(14) 0.0050(17) 0.0001(14)

loop_
_atom_type_symbol
_atom_type_description
_atom_type_scat_dispersion_real
_atom_type_scat_dispersion_imag
_atom_type_scat_source
C C 0.0033 0.0016 'International Tables Vol C Tables 4.2.6.8 and 6.1.1.4'
H H 0.0000 0.0000 'International Tables Vol C Tables 4.2.6.8 and 6.1.1.4'
Dy Dy -0.1892 4.4098 'International Tables Vol C Tables 4.2.6.8 and 6.1.1.4'
O O 0.0106 0.0060 'International Tables Vol C Tables 4.2.6.8 and 6.1.1.4'

loop_
_geom_angle_atom_site_label_1
_geom_angle_atom_site_label_2
_geom_angle_atom_site_label_3
_geom_angle
_geom_angle_site_symmetry_1
_geom_angle_site_symmetry_3
_geom_angle_publ_flag
O8 Dy1 O1 70.82(9) 2_655 . ?
O8 Dy1 O3 110.80(9) 2_655 2_545 ?
O8 Dy1 O11 72.77(9) 2_655 . ?
O8 Dy1 O4 79.53(9) 2_655 1_655 ?
O8 Dy1 O2 82.92(9) 2_655 3_676 ?
O8 Dy1 O10 139.22(9) 2_655 . ?
O1 Dy1 O3 71.99(9) . 2_545 ?
O1 Dy1 O11 116.03(9) . . ?
O1 Dy1 O4 141.92(9) . 1_655 ?
O1 Dy1 O2 80.73(9) . 3_676 ?
O1 Dy1 O10 73.50(9) . . ?
O3 Dy1 O11 74.48(9) 2_545 . ?
O3 Dy1 O4 143.09(10) 2_545 1_655 ?
O3 Dy1 O2 142.37(9) 2_545 3_676 ?
O3 Dy1 O10 75.28(9) 2_545 . ?
O11 Dy1 O10 142.88(9) . . ?
O4 Dy1 O11 75.36(10) 1_655 . ?
O4 Dy1 O10 120.71(9) 1_655 . ?
O2 Dy1 O11 142.36(9) 3_676 . ?
O2 Dy1 O4 72.23(10) 3_676 1_655 ?
O2 Dy1 O10 72.39(9) 3_676 . ?
O7 Dy1 O8 150.41(10) . 2_655 ?
O7 Dy1 O1 138.51(9) . . ?
O7 Dy1 O3 82.36(9) . 2_545 ?
O7 Dy1 O11 86.36(9) . . ?
O7 Dy1 O4 74.96(9) . 1_655 ?
O7 Dy1 O2 102.97(9) . 3_676 ?
O7 Dy1 O10 68.69(9) . . ?
C23 O8 Dy1 148.4(2) . 2_645 ?
C7 O1 Dy1 148.9(3) . . ?
C14 O3 Dy1 140.4(3) . 2 ?
Dy1 O11 H11A 110.2 . . ?
Dy1 O11 H11B 109.8 . . ?
H11A O11 H11B 103.9 . . ?
C14 O4 Dy1 165.1(3) . 1_455 ?
C7 O2 Dy1 129.1(2) . 3_676 ?
C23 O7 Dy1 145.6(2) . . ?
Dy1 O10 H10A 109.5 . . ?
Dy1 O10 H10B 109.4 . . ?
H10A O10 H10B 104.4 . . ?
H12A O12 H12B 104.5 . . ?
C16 O6 H6 109.5 . . ?
C15 O5 H5 109.5 . . ?
C24 O9 H9 109.5 . . ?
O8 C23 O7 124.4(3) . . ?
O8 C23 C20 119.4(3) . . ?
O7 C23 C20 116.2(3) . . ?
O3 C14 C11 116.3(3) . . ?
O4 C14 O3 125.3(4) . . ?
O4 C14 C11 118.4(3) . . ?
C4 C3 H3 119.9 . . ?
C4 C3 C2 120.2(4) . . ?
C2 C3 H3 119.9 . . ?
C3 C4 C7 122.7(3) . . ?
C3 C4 C5 119.1(4) . . ?
C5 C4 C7 118.2(4) . . ?
C20 C21 H21 119.8 . . ?
C22 C21 H21 119.8 . . ?
C22 C21 C20 120.4(4) . . ?
O1 C7 O2 124.2(4) . . ?
O1 C7 C4 116.2(3) . . ?
O2 C7 C4 119.6(3) . . ?
C9 C10 H10 119.6 . . ?
C9 C10 C11 120.7(4) . . ?
C11 C10 H10 119.6 . . ?
C21 C20 C23 121.4(3) . . ?
C21 C20 C19 119.7(3) . . ?
C19 C20 C23 118.8(3) . . ?
C13 C12 H12 120.0 . . ?
C13 C12 C11 120.1(3) . . ?
C11 C12 H12 120.0 . . ?
C20 C19 H19 120.1 . . ?
C18 C19 C20 119.7(4) . . ?
C18 C19 H19 120.1 . . ?
C3 C2 H2 119.6 . . ?
C1 C2 C3 120.7(4) . . ?
C1 C2 H2 119.6 . . ?
C12 C13 H13 119.4 . . ?
C12 C13 C8 121.3(4) . . ?
C8 C13 H13 119.4 . . ?
C10 C9 H9A 119.7 . . ?
C10 C9 C8 120.5(3) . . ?
C8 C9 H9A 119.7 . . ?
C10 C11 C14 119.9(3) . . ?
C10 C11 C12 119.1(4) . . ?
C12 C11 C14 121.0(3) . . ?
C4 C5 H5A 119.6 . . ?
C6 C5 C4 120.8(4) . . ?
C6 C5 H5A 119.6 . . ?
C2 C1 C15 120.4(4) . . ?
C2 C1 C6 118.8(4) . . ?
C6 C1 C15 120.7(3) . . ?
C22 C17 C24 120.6(4) . . ?
C18 C17 C22 119.5(3) . . ?
C18 C17 C24 119.7(3) . . ?
C21 C22 C17 119.9(4) . . ?
C21 C22 H22 120.0 . . ?
C17 C22 H22 120.0 . . ?
C19 C18 H18 119.7 . . ?
C17 C18 C19 120.6(4) . . ?
C17 C18 H18 119.7 . . ?
O5 C15 C1 111.8(3) . . ?
O5 C15 H15 108.6 . . ?
O5 C15 C16 106.3(3) . . ?
C1 C15 H15 108.6 . . ?
C1 C15 C16 112.8(3) . . ?
C16 C15 H15 108.6 . . ?
C13 C8 C9 118.3(4) . . ?
C13 C8 C16 120.6(3) . . ?
C9 C8 C16 121.0(3) . . ?
C5 C6 C1 120.3(4) . . ?
C5 C6 H6A 119.9 . . ?
C1 C6 H6A 119.9 . . ?
O9 C24 C17 112.1(3) . . ?
O9 C24 C24 107.0(4) . 3_766 ?
O9 C24 H24 108.8 . . ?
C17 C24 C24 111.2(4) . 3_766 ?
C17 C24 H24 108.8 . . ?
C24 C24 H24 108.8 3_766 . ?
O6 C16 C15 106.8(3) . . ?
O6 C16 C8 112.3(3) . . ?
O6 C16 H16 108.8 . . ?
C15 C16 H16 108.8 . . ?
C8 C16 C15 111.2(3) . . ?
C8 C16 H16 108.8 . . ?

loop_
_geom_bond_atom_site_label_1
_geom_bond_atom_site_label_2
_geom_bond_distance
_geom_bond_site_symmetry_2
_geom_bond_publ_flag
Dy1 O8 2.281(2) 2_655 ?
Dy1 O1 2.339(3) . ?
Dy1 O3 2.363(3) 2_545 ?
Dy1 O11 2.415(3) . ?
Dy1 O4 2.379(3) 1_655 ?
Dy1 O2 2.374(2) 3_676 ?
Dy1 O7 2.251(3) . ?
Dy1 O10 2.475(3) . ?
O8 C23 1.252(4) . ?
O1 C7 1.247(5) . ?
O3 C14 1.271(5) . ?
O11 H11A 0.8811 . ?
O11 H11B 0.8813 . ?
O4 C14 1.240(5) . ?
O2 C7 1.277(4) . ?
O7 C23 1.258(5) . ?
O10 H10A 0.8725 . ?
O10 H10B 0.8721 . ?
O12 H12A 0.8699 . ?
O12 H12B 0.8699 . ?
O6 H6 0.8400 . ?
O6 C16 1.432(4) . ?
O5 H5 0.8400 . ?
O5 C15 1.425(4) . ?
O9 H9 0.8400 . ?
O9 C24 1.427(4) . ?
C23 C20 1.497(5) . ?
C14 C11 1.518(5) . ?
C3 H3 0.9500 . ?
C3 C4 1.383(6) . ?
C3 C2 1.397(6) . ?
C4 C7 1.503(5) . ?
C4 C5 1.399(5) . ?
C21 H21 0.9500 . ?
C21 C20 1.392(5) . ?
C21 C22 1.383(5) . ?
C10 H10 0.9500 . ?
C10 C9 1.388(6) . ?
C10 C11 1.392(5) . ?
C20 C19 1.395(5) . ?
C12 H12 0.9500 . ?
C12 C13 1.386(5) . ?
C12 C11 1.395(5) . ?
C19 H19 0.9500 . ?
C19 C18 1.388(5) . ?
C2 H2 0.9500 . ?
C2 C1 1.391(5) . ?
C13 H13 0.9500 . ?
C13 C8 1.396(5) . ?
C9 H9A 0.9500 . ?
C9 C8 1.399(6) . ?
C5 H5A 0.9500 . ?
C5 C6 1.381(5) . ?
C1 C15 1.521(5) . ?
C1 C6 1.398(6) . ?
C17 C22 1.399(6) . ?
C17 C18 1.387(6) . ?
C17 C24 1.520(5) . ?
C22 H22 0.9500 . ?
C18 H18 0.9500 . ?
C15 H15 1.0000 . ?
C15 C16 1.538(5) . ?
C8 C16 1.517(5) . ?
C6 H6A 0.9500 . ?
C24 C24 1.534(8) 3_766 ?
C24 H24 1.0000 . ?
C16 H16 1.0000 . ?

loop_
_geom_torsion_atom_site_label_1
_geom_torsion_atom_site_label_2
_geom_torsion_atom_site_label_3
_geom_torsion_atom_site_label_4
_geom_torsion
_geom_torsion_site_symmetry_1
_geom_torsion_site_symmetry_2
_geom_torsion_site_symmetry_3
_geom_torsion_site_symmetry_4
_geom_torsion_publ_flag
Dy1 O8 C23 O7 -98.0(5) 2_645 . . . ?
Dy1 O8 C23 C20 83.1(6) 2_645 . . . ?
Dy1 O1 C7 O2 0.7(7) . . . . ?
Dy1 O1 C7 C4 -178.2(3) . . . . ?
Dy1 O3 C14 O4 52.0(6) 2 . . . ?
Dy1 O3 C14 C11 -128.2(3) 2 . . . ?
Dy1 O4 C14 O3 18.1(13) 1_455 . . . ?
Dy1 O4 C14 C11 -161.8(8) 1_455 . . . ?
Dy1 O2 C7 O1 99.1(4) 3_676 . . . ?
Dy1 O2 C7 C4 -82.1(4) 3_676 . . . ?
Dy1 O7 C23 O8 -5.3(7) . . . . ?
Dy1 O7 C23 C20 173.7(3) . . . . ?
O8 C23 C20 C21 3.0(6) . . . . ?
O8 C23 C20 C19 179.2(3) . . . . ?
O3 C14 C11 C10 -171.6(3) . . . . ?
O3 C14 C11 C12 10.2(5) . . . . ?
O4 C14 C11 C10 8.3(5) . . . . ?
O4 C14 C11 C12 -169.9(4) . . . . ?
O7 C23 C20 C21 -176.0(3) . . . . ?
O7 C23 C20 C19 0.2(5) . . . . ?
O5 C15 C16 O6 177.2(3) . . . . ?
O5 C15 C16 C8 -60.0(4) . . . . ?
C23 C20 C19 C18 -173.8(3) . . . . ?
C3 C4 C7 O1 142.3(4) . . . . ?
C3 C4 C7 O2 -36.6(5) . . . . ?
C3 C4 C5 C6 0.0(5) . . . . ?
C3 C2 C1 C15 -179.0(3) . . . . ?
C3 C2 C1 C6 -0.5(6) . . . . ?
C4 C3 C2 C1 -0.9(6) . . . . ?
C4 C5 C6 C1 -1.3(6) . . . . ?
C21 C20 C19 C18 2.4(6) . . . . ?
C7 C4 C5 C6 176.7(3) . . . . ?
C10 C9 C8 C13 -1.2(6) . . . . ?
C10 C9 C8 C16 175.4(3) . . . . ?
C20 C21 C22 C17 1.8(6) . . . . ?
C20 C19 C18 C17 0.7(6) . . . . ?
C12 C13 C8 C9 1.1(6) . . . . ?
C12 C13 C8 C16 -175.5(3) . . . . ?
C2 C3 C4 C7 -175.5(3) . . . . ?
C2 C3 C4 C5 1.1(5) . . . . ?
C2 C1 C15 O5 128.1(4) . . . . ?
C2 C1 C15 C16 -112.1(4) . . . . ?
C2 C1 C6 C5 1.6(6) . . . . ?
C13 C12 C11 C14 177.6(3) . . . . ?
C13 C12 C11 C10 -0.6(6) . . . . ?
C13 C8 C16 O6 -151.4(3) . . . . ?
C13 C8 C16 C15 89.0(4) . . . . ?
C9 C10 C11 C14 -177.7(3) . . . . ?
C9 C10 C11 C12 0.5(6) . . . . ?
C9 C8 C16 O6 32.1(5) . . . . ?
C9 C8 C16 C15 -87.5(4) . . . . ?
C11 C10 C9 C8 0.4(6) . . . . ?
C11 C12 C13 C8 -0.2(6) . . . . ?
C5 C4 C7 O1 -34.3(5) . . . . ?
C5 C4 C7 O2 146.7(3) . . . . ?
C1 C15 C16 O6 54.3(4) . . . . ?
C1 C15 C16 C8 177.1(3) . . . . ?
C22 C21 C20 C23 172.4(4) . . . . ?
C22 C21 C20 C19 -3.7(6) . . . . ?
C22 C17 C18 C19 -2.6(6) . . . . ?
C22 C17 C24 O9 -45.5(5) . . . . ?
C22 C17 C24 C24 74.2(5) . . . 3_766 ?
C18 C17 C22 C21 1.3(6) . . . . ?
C18 C17 C24 O9 140.0(4) . . . . ?
C18 C17 C24 C24 -100.2(5) . . . 3_766 ?
C15 C1 C6 C5 -179.9(3) . . . . ?
C6 C1 C15 O5 -50.4(5) . . . . ?
C6 C1 C15 C16 69.4(4) . . . . ?
C24 C17 C22 C21 -173.2(3) . . . . ?
C24 C17 C18 C19 171.9(3) . . . . ?
